data_4500203
loop_
_publ_author_name
'Ji, Chang-Chun'
'Qin, Ling'
'Li, Yi-Zhi'
'Guo, Zi-Jian'
'Zheng, He-Gen'

_publ_section_title
;
 Effect of Different Imidazole Ancillary Ligands on Supramolecular
 Architectures of a Series of Zn(II) and Cd(II) Complexes with a Bent
 Dicarboxylate Ligand
;
_journal_issue 2
_journal_name_full 'Crystal Growth &amp; Design'
_journal_page_first 480
_journal_paper_doi 10.1021/cg101261f
_journal_volume 11
_journal_year 2011
_chemical_formula_moiety ' C24 H15 Cd F6 N2 O4'
_chemical_formula_sum 'C24 H15 Cd F6 N2 O4'
_chemical_formula_weight 621.78
_chemical_name_systematic
; 
 ? 
;
_space_group_IT_number 14
_symmetry_cell_setting monoclinic
_symmetry_space_group_name_Hall '-P 2yn'
_symmetry_space_group_name_H-M 'P 1 21/n 1'
_atom_sites_solution_hydrogens geom
_atom_sites_solution_primary direct
_atom_sites_solution_secondary difmap
_audit_creation_method SHELXL-97
_cell_angle_alpha 90.00
_cell_angle_beta 102.193(2)
_cell_angle_gamma 90.00
_cell_formula_units_Z 4
_cell_length_a 7.4302(9)
_cell_length_b 25.077(3)
_cell_length_c 13.2325(16)
_cell_measurement_reflns_used 2772
_cell_measurement_temperature 293(2)
_cell_measurement_theta_max 23.993
_cell_measurement_theta_min 2.262
_cell_volume 2410.0(5)
_computing_cell_refinement SMART
_computing_data_collection 'SMART (Bruker, 2000)'
_computing_data_reduction 'SAINT (Bruker, 2000)'
_computing_molecular_graphics SHELXTL
_computing_publication_material SHELXTL
_computing_structure_refinement SHELXTL
_computing_structure_solution 'SHELXTL (Bruker, 2000)'
_diffrn_ambient_temperature 293(2)
_diffrn_measured_fraction_theta_full 0.997
_diffrn_measured_fraction_theta_max 0.997
_diffrn_measurement_device_type 'Bruker Smart Apex CCD'
_diffrn_measurement_method 'phi and omega scans'
_diffrn_radiation_monochromator graphite
_diffrn_radiation_source 'fine-focus sealed tube'
_diffrn_radiation_type MoK\a
_diffrn_radiation_wavelength 0.71073
_diffrn_reflns_av_R_equivalents 0.0548
_diffrn_reflns_av_sigmaI/netI 0.0616
_diffrn_reflns_limit_h_max 8
_diffrn_reflns_limit_h_min -9
_diffrn_reflns_limit_k_max 28
_diffrn_reflns_limit_k_min -30
_diffrn_reflns_limit_l_max 11
_diffrn_reflns_limit_l_min -16
_diffrn_reflns_number 12829
_diffrn_reflns_theta_full 26.00
_diffrn_reflns_theta_max 26.00
_diffrn_reflns_theta_min 1.62
_exptl_absorpt_coefficient_mu 0.987
_exptl_absorpt_correction_T_max 0.789
_exptl_absorpt_correction_T_min 0.766
_exptl_absorpt_correction_type multi-scan
_exptl_absorpt_process_details 'SADABS; Bruker, 2000'
_exptl_crystal_colour colorless
_exptl_crystal_density_diffrn 1.714
_exptl_crystal_density_method 'not measured'
_exptl_crystal_description block
_exptl_crystal_F_000 1228
_exptl_crystal_size_max 0.28
_exptl_crystal_size_mid 0.26
_exptl_crystal_size_min 0.24
_refine_diff_density_max 0.970
_refine_diff_density_min -0.453
_refine_diff_density_rms 0.088
_refine_ls_extinction_method none
_refine_ls_goodness_of_fit_ref 1.000
_refine_ls_hydrogen_treatment constr
_refine_ls_matrix_type full
_refine_ls_number_parameters 328
_refine_ls_number_reflns 4703
_refine_ls_number_restraints 1
_refine_ls_restrained_S_all 1.000
_refine_ls_R_factor_all 0.0722
_refine_ls_R_factor_gt 0.0492
_refine_ls_shift/su_max 0.004
_refine_ls_shift/su_mean 0.000
_refine_ls_structure_factor_coef Fsqd
_refine_ls_weighting_details 'calc w=1/[\s^2^(Fo^2^)+(0.0804P)^2^+1.5625P] where P=(Fo^2^+2Fc^2^)/3'
_refine_ls_weighting_scheme calc
_refine_ls_wR_factor_gt 0.1473
_refine_ls_wR_factor_ref 0.1584
_reflns_number_gt 3293
_reflns_number_total 4703
_reflns_threshold_expression >2sigma(I)
_cod_data_source_file cg101261f_si_002.cif
_cod_data_source_block 2
_cod_depositor_comments
;
The following automatic conversions were performed:

'_symmetry_cell_setting' value 'Monoclinic' changed to 'monoclinic'
according to /home/saulius/struct/CIF-dictionaries/cif_core.dic
dictionary named 'cif_core.dic' version 2.4.1 from 2010-06-29.

Automatic conversion script
Id: cif_fix_values 1715 2011-07-08 13:25:40Z adriana 
;
_cod_original_sg_symbol_H-M 'P 21/n'
_cod_database_code 4500203

loop_
_symmetry_equiv_pos_as_xyz
'x, y, z'
'-x+1/2, y+1/2, -z+1/2'
'-x, -y, -z'
'x-1/2, -y-1/2, z-1/2'

loop_
_atom_site_label
_atom_site_type_symbol
_atom_site_fract_x
_atom_site_fract_y
_atom_site_fract_z
_atom_site_U_iso_or_equiv
_atom_site_adp_type
_atom_site_occupancy
_atom_site_symmetry_multiplicity
_atom_site_calc_flag
_atom_site_refinement_flags
O1 O 0.4673(5) 0.94076(15) 0.9670(3) 0.043 Uani 1 1 d .
C1 C 0.5045(8) 0.9290(2) 0.8819(4) 0.0387(13) Uani 1 1 d .
C2 C 0.3981(7) 0.8871(2) 0.8163(4) 0.0380(13) Uani 1 1 d .
C3 C 0.2369(9) 0.8679(2) 0.8364(5) 0.0578(18) Uani 1 1 d .
H3 H 0.1919 0.8819 0.8913 0.069 Uiso 1 1 calc R
C4 C 0.1401(9) 0.8281(3) 0.7766(6) 0.0598(19) Uani 1 1 d .
H4 H 0.0302 0.8159 0.7914 0.072 Uiso 1 1 calc R
C5 C 0.2024(8) 0.8064(2) 0.6964(5) 0.0465(15) Uani 1 1 d .
C6 C 0.3682(9) 0.8249(2) 0.6766(5) 0.0510(16) Uani 1 1 d .
H6 H 0.4156 0.8099 0.6235 0.061 Uiso 1 1 calc R
C7 C 0.4616(9) 0.8652(2) 0.7351(5) 0.0525(16) Uani 1 1 d .
H7 H 0.5703 0.8780 0.7197 0.063 Uiso 1 1 calc R
C8 C 0.0991(9) 0.7631(2) 0.6244(5) 0.0556(18) Uani 1 1 d .
C9 C -0.0477(11) 0.7355(4) 0.6677(10) 0.096(3) Uani 1 1 d .
C10 C 0.0072(12) 0.7909(4) 0.5249(8) 0.089(3) Uani 1 1 d .
C11 C 0.2331(8) 0.7187(2) 0.6057(5) 0.0473(15) Uani 1 1 d .
C12 C 0.2226(9) 0.6943(2) 0.5107(5) 0.0543(17) Uani 1 1 d .
H12 H 0.1372 0.7060 0.4531 0.065 Uiso 1 1 calc R
C13 C 0.3381(8) 0.6528(2) 0.5015(5) 0.0479(15) Uani 1 1 d .
H13 H 0.3287 0.6365 0.4375 0.058 Uiso 1 1 calc R
C14 C 0.4687(7) 0.6344(2) 0.5853(5) 0.0377(13) Uani 1 1 d .
C15 C 0.4792(8) 0.6592(2) 0.6778(5) 0.0467(15) Uani 1 1 d .
H15 H 0.5659 0.6476 0.7348 0.056 Uiso 1 1 calc R
C16 C 0.3657(8) 0.7008(2) 0.6892(5) 0.0508(16) Uani 1 1 d .
H16 H 0.3774 0.7172 0.7534 0.061 Uiso 1 1 calc R
C17 C 0.5851(9) 0.5872(2) 0.5747(5) 0.0457(15) Uani 1 1 d .
C18 C 0.5761(9) 0.4884(3) 0.2567(5) 0.0602(18) Uani 1 1 d .
H18 H 0.4721 0.5084 0.2600 0.072 Uiso 1 1 calc R
C19 C 0.6166(10) 0.4686(3) 0.1709(5) 0.071(2) Uani 1 1 d .
H19 H 0.5460 0.4718 0.1042 0.085 Uiso 1 1 calc R
C20 C 0.8278(8) 0.4473(2) 0.2999(4) 0.0413(13) Uani 1 1 d .
H20 H 0.9342 0.4322 0.3392 0.050 Uiso 1 1 calc R
C21 C 0.8878(11) 0.4191(3) 0.1301(5) 0.073(2) Uani 1 1 d .
H21A H 0.8146 0.3922 0.0873 0.088 Uiso 1 1 calc R
H21B H 0.9956 0.4018 0.1711 0.088 Uiso 1 1 calc R
C22 C 0.9474(9) 0.4607(3) 0.0621(5) 0.0588(18) Uani 1 1 d .
C23 C 0.8840(11) 0.4611(3) -0.0426(6) 0.078(2) Uani 1 1 d .
H23 H 0.8037 0.4344 -0.0731 0.094 Uiso 1 1 calc R
C24 C 1.0638(12) 0.4999(3) 0.1043(6) 0.083(3) Uani 1 1 d .
H24 H 1.1091 0.5006 0.1754 0.100 Uiso 1 1 calc R
Cd1 Cd 0.74748(5) 0.497662(14) 0.50601(3) 0.03539(17) Uani 1 1 d U
F1 F 0.0188(8) 0.7174(2) 0.7650(6) 0.1051(18) Uani 1 1 d .
F2 F -0.1900(6) 0.7658(2) 0.6752(5) 0.138(3) Uani 1 1 d .
F3 F -0.1116(6) 0.6919(2) 0.6149(6) 0.137(3) Uani 1 1 d .
F4 F -0.0823(8) 0.8345(2) 0.5459(5) 0.144(3) Uani 1 1 d .
F5 F -0.1190(7) 0.7610(2) 0.4627(4) 0.139(3) Uani 1 1 d .
F6 F 0.1243(10) 0.8070(2) 0.4692(4) 0.110(2) Uani 1 1 d .
N1 N 0.7119(6) 0.47464(18) 0.3390(4) 0.0397(11) Uani 1 1 d .
N2 N 0.7796(8) 0.4429(2) 0.1987(4) 0.0552(14) Uani 1 1 d .
O2 O 0.6365(6) 0.95036(15) 0.8518(3) 0.0486(10) Uani 1 1 d .
O3 O 0.7251(6) 0.57708(16) 0.6376(4) 0.0569(12) Uani 1 1 d .
O4 O 0.5243(5) 0.55748(15) 0.4939(3) 0.0463(11) Uani 1 1 d U

loop_
_atom_site_aniso_label
_atom_site_aniso_U_11
_atom_site_aniso_U_22
_atom_site_aniso_U_33
_atom_site_aniso_U_23
_atom_site_aniso_U_13
_atom_site_aniso_U_12
O1 0.042 0.042 0.043 -0.016 0.005 0.005
C1 0.046(3) 0.025(3) 0.042(3) -0.005(2) 0.001(3) 0.005(2)
C2 0.039(3) 0.027(3) 0.046(3) -0.007(2) 0.006(3) 0.002(2)
C3 0.061(4) 0.054(4) 0.063(4) -0.026(3) 0.024(4) -0.004(3)
C4 0.045(4) 0.054(4) 0.086(5) -0.029(4) 0.027(4) -0.010(3)
C5 0.041(3) 0.036(3) 0.059(4) -0.015(3) 0.001(3) 0.007(3)
C6 0.060(4) 0.046(3) 0.052(4) -0.020(3) 0.022(3) -0.005(3)
C7 0.058(4) 0.045(3) 0.061(4) -0.013(3) 0.028(3) -0.013(3)
C8 0.045(4) 0.039(3) 0.075(5) -0.023(3) -0.004(3) 0.005(3)
C9 0.046(5) 0.070(6) 0.174(11) -0.051(7) 0.029(6) -0.015(4)
C10 0.078(6) 0.070(6) 0.097(7) -0.041(5) -0.035(6) 0.035(5)
C11 0.038(3) 0.030(3) 0.071(4) -0.014(3) 0.005(3) -0.001(2)
C12 0.061(4) 0.039(3) 0.057(4) -0.015(3) -0.002(3) 0.005(3)
C13 0.054(4) 0.035(3) 0.056(4) -0.014(3) 0.014(3) -0.005(3)
C14 0.029(3) 0.026(3) 0.059(4) -0.005(3) 0.013(3) -0.003(2)
C15 0.039(3) 0.038(3) 0.061(4) -0.001(3) 0.005(3) 0.001(3)
C16 0.054(4) 0.043(3) 0.055(4) -0.012(3) 0.009(3) -0.001(3)
C17 0.048(4) 0.029(3) 0.072(4) 0.001(3) 0.037(3) -0.006(3)
C18 0.047(4) 0.080(5) 0.056(4) 0.018(4) 0.014(3) 0.002(3)
C19 0.066(5) 0.104(6) 0.039(4) 0.013(4) 0.005(4) -0.002(4)
C20 0.034(3) 0.048(3) 0.040(3) -0.003(3) 0.004(3) -0.005(3)
C21 0.106(6) 0.073(5) 0.051(4) -0.016(4) 0.038(4) -0.010(4)
C22 0.060(4) 0.077(5) 0.046(4) -0.019(4) 0.026(3) -0.015(4)
C23 0.092(6) 0.095(6) 0.052(4) -0.024(4) 0.026(4) -0.038(5)
C24 0.094(6) 0.118(7) 0.040(4) -0.017(4) 0.019(4) -0.044(5)
Cd1 0.0324(3) 0.0344(3) 0.0418(3) 0.00524(19) 0.01327(19) 0.00673(17)
F1 0.094(4) 0.073(3) 0.171(6) -0.025(4) 0.078(4) -0.019(3)
F2 0.040(2) 0.122(4) 0.255(7) -0.103(5) 0.036(3) 0.000(3)
F3 0.071(3) 0.102(4) 0.249(7) -0.105(4) 0.055(4) -0.041(3)
F4 0.145(5) 0.098(4) 0.145(5) -0.054(4) -0.066(4) 0.088(4)
F5 0.097(4) 0.129(4) 0.147(5) -0.079(4) -0.073(4) 0.049(3)
F6 0.164(6) 0.073(3) 0.074(4) 0.000(3) -0.022(4) 0.039(4)
N1 0.033(3) 0.048(3) 0.040(3) 0.002(2) 0.013(2) -0.008(2)
N2 0.059(4) 0.070(4) 0.041(3) -0.001(3) 0.020(3) -0.007(3)
O2 0.050(2) 0.046(2) 0.049(3) -0.0046(19) 0.007(2) -0.013(2)
O3 0.039(3) 0.054(3) 0.078(3) 0.001(2) 0.014(2) 0.010(2)
O4 0.042(2) 0.028(2) 0.079(3) -0.0054(19) 0.035(2) 0.0029(12)

loop_
_atom_type_symbol
_atom_type_description
_atom_type_scat_dispersion_real
_atom_type_scat_dispersion_imag
_atom_type_scat_source
C C 0.0033 0.0016 'International Tables Vol C Tables 4.2.6.8 and 6.1.1.4'
H H 0.0000 0.0000 'International Tables Vol C Tables 4.2.6.8 and 6.1.1.4'
N N 0.0061 0.0033 'International Tables Vol C Tables 4.2.6.8 and 6.1.1.4'
O O 0.0106 0.0060 'International Tables Vol C Tables 4.2.6.8 and 6.1.1.4'
F F 0.0171 0.0103 'International Tables Vol C Tables 4.2.6.8 and 6.1.1.4'
Cd Cd -0.8075 1.2024 'International Tables Vol C Tables 4.2.6.8 and 6.1.1.4'

loop_
_geom_angle_atom_site_label_1
_geom_angle_atom_site_label_2
_geom_angle_atom_site_label_3
_geom_angle
_geom_angle_site_symmetry_1
_geom_angle_site_symmetry_3
C1 O1 Cd1 129.8(4) . 4_576
C1 O1 Cd1 85.6(3) . 2_656
Cd1 O1 Cd1 101.36(14) 4_576 2_656
O1 C1 O2 121.4(5) . .
O1 C1 C2 120.2(5) . .
O2 C1 C2 118.3(5) . .
O1 C1 Cd1 67.2(3) . 2_656
O2 C1 Cd1 54.4(3) . 2_656
C2 C1 Cd1 170.0(4) . 2_656
C3 C2 C7 118.0(5) . .
C3 C2 C1 121.2(5) . .
C7 C2 C1 120.8(5) . .
C2 C3 C4 121.0(6) . .
C2 C3 H3 119.5 . .
C4 C3 H3 119.5 . .
C5 C4 C3 121.1(6) . .
C5 C4 H4 119.4 . .
C3 C4 H4 119.4 . .
C4 C5 C6 118.2(5) . .
C4 C5 C8 124.0(6) . .
C6 C5 C8 117.7(6) . .
C7 C6 C5 120.3(6) . .
C7 C6 H6 119.9 . .
C5 C6 H6 119.9 . .
C6 C7 C2 121.3(6) . .
C6 C7 H7 119.4 . .
C2 C7 H7 119.4 . .
C9 C8 C10 108.2(8) . .
C9 C8 C5 113.3(6) . .
C10 C8 C5 106.8(5) . .
C9 C8 C11 105.8(5) . .
C10 C8 C11 112.2(6) . .
C5 C8 C11 110.6(5) . .
F2 C9 F3 108.0(7) . .
F2 C9 F1 104.9(9) . .
F3 C9 F1 104.0(9) . .
F2 C9 C8 114.8(8) . .
F3 C9 C8 112.7(8) . .
F1 C9 C8 111.6(7) . .
F6 C10 F5 106.7(9) . .
F6 C10 F4 106.4(9) . .
F5 C10 F4 105.7(6) . .
F6 C10 C8 113.3(7) . .
F5 C10 C8 113.9(8) . .
F4 C10 C8 110.3(8) . .
C12 C11 C16 118.2(5) . .
C12 C11 C8 123.2(6) . .
C16 C11 C8 118.5(6) . .
C13 C12 C11 120.0(6) . .
C13 C12 H12 120.0 . .
C11 C12 H12 120.0 . .
C12 C13 C14 121.7(6) . .
C12 C13 H13 119.1 . .
C14 C13 H13 119.1 . .
C15 C14 C13 117.7(5) . .
C15 C14 C17 121.6(6) . .
C13 C14 C17 120.6(6) . .
C14 C15 C16 121.9(6) . .
C14 C15 H15 119.1 . .
C16 C15 H15 119.1 . .
C15 C16 C11 120.5(6) . .
C15 C16 H16 119.7 . .
C11 C16 H16 119.7 . .
O3 C17 O4 122.8(5) . .
O3 C17 C14 122.1(6) . .
O4 C17 C14 115.1(6) . .
C19 C18 N1 108.9(6) . .
C19 C18 H18 125.5 . .
N1 C18 H18 125.5 . .
C18 C19 N2 107.2(6) . .
C18 C19 H19 126.4 . .
N2 C19 H19 126.4 . .
N1 C20 N2 113.0(5) . .
N1 C20 H20 123.5 . .
N2 C20 H20 123.5 . .
N2 C21 C22 111.0(6) . .
N2 C21 H21A 109.4 . .
C22 C21 H21A 109.4 . .
N2 C21 H21B 109.4 . .
C22 C21 H21B 109.4 . .
H21A C21 H21B 108.0 . .
C24 C22 C23 117.9(7) . .
C24 C22 C21 120.1(6) . .
C23 C22 C21 122.0(7) . .
C22 C23 C24 121.7(7) . 3_765
C22 C23 H23 119.2 . .
C24 C23 H23 119.2 3_765 .
C22 C24 C23 120.4(7) . 3_765
C22 C24 H24 119.8 . .
C23 C24 H24 119.8 3_765 .
O4 Cd1 O2 124.69(15) . 2_646
O4 Cd1 N1 99.90(17) . .
O2 Cd1 N1 129.49(16) 2_646 .
O4 Cd1 O1 94.73(14) . 4_675
O2 Cd1 O1 111.46(15) 2_646 4_675
N1 Cd1 O1 84.09(15) . 4_675
O4 Cd1 O4 77.15(15) . 3_666
O2 Cd1 O4 82.61(14) 2_646 3_666
N1 Cd1 O4 85.96(15) . 3_666
O1 Cd1 O4 165.89(14) 4_675 3_666
O4 Cd1 O1 171.32(13) . 2_646
O2 Cd1 O1 54.31(14) 2_646 2_646
N1 Cd1 O1 85.10(15) . 2_646
O1 Cd1 O1 78.64(14) 4_675 2_646
O4 Cd1 O1 110.46(13) 3_666 2_646
O4 Cd1 C1 151.38(17) . 2_646
O2 Cd1 C1 27.12(15) 2_646 2_646
N1 Cd1 C1 107.40(17) . 2_646
O1 Cd1 C1 96.43(15) 4_675 2_646
O4 Cd1 C1 96.07(14) 3_666 2_646
O1 Cd1 C1 27.25(14) 2_646 2_646
C20 N1 C18 104.9(5) . .
C20 N1 Cd1 125.5(4) . .
C18 N1 Cd1 129.4(4) . .
C20 N2 C19 105.9(5) . .
C20 N2 C21 126.8(6) . .
C19 N2 C21 127.1(6) . .
C1 O2 Cd1 98.5(3) . 2_656
C17 O4 Cd1 101.7(3) . .
C17 O4 Cd1 117.8(3) . 3_666
Cd1 O4 Cd1 102.85(15) . 3_666

loop_
_geom_bond_atom_site_label_1
_geom_bond_atom_site_label_2
_geom_bond_distance
_geom_bond_site_symmetry_2
O1 C1 1.250(6) .
O1 Cd1 2.383(4) 4_576
O1 Cd1 2.517(4) 2_656
C1 O2 1.255(7) .
C1 C2 1.480(7) .
C1 Cd1 2.722(5) 2_656
C2 C3 1.368(8) .
C2 C7 1.377(8) .
C3 C4 1.378(8) .
C3 H3 0.9300 .
C4 C5 1.358(8) .
C4 H4 0.9300 .
C5 C6 1.393(8) .
C5 C8 1.537(8) .
C6 C7 1.368(8) .
C6 H6 0.9300 .
C7 H7 0.9300 .
C8 C9 1.505(11) .
C8 C10 1.518(11) .
C8 C11 1.548(8) .
C9 F2 1.322(9) .
C9 F3 1.329(9) .
C9 F1 1.357(11) .
C10 F6 1.316(11) .
C10 F5 1.338(9) .
C10 F4 1.339(8) .
C11 C12 1.387(8) .
C11 C16 1.391(8) .
C12 C13 1.370(8) .
C12 H12 0.9300 .
C13 C14 1.389(8) .
C13 H13 0.9300 .
C14 C15 1.360(8) .
C14 C17 1.491(7) .
C15 C16 1.370(8) .
C15 H15 0.9300 .
C16 H16 0.9300 .
C17 O3 1.215(7) .
C17 O4 1.303(7) .
C18 C19 1.331(10) .
C18 N1 1.363(8) .
C18 H18 0.9300 .
C19 N2 1.353(9) .
C19 H19 0.9300 .
C20 N1 1.292(7) .
C20 N2 1.315(7) .
C20 H20 0.9300 .
C21 N2 1.461(8) .
C21 C22 1.504(9) .
C21 H21A 0.9700 .
C21 H21B 0.9700 .
C22 C24 1.350(9) .
C22 C23 1.365(9) .
C23 C24 1.383(10) 3_765
C23 H23 0.9300 .
C24 C23 1.383(10) 3_765
C24 H24 0.9300 .
Cd1 O4 2.217(4) .
Cd1 O2 2.237(4) 2_646
Cd1 N1 2.245(5) .
Cd1 O1 2.382(4) 4_675
Cd1 O4 2.447(4) 3_666
Cd1 O1 2.517(4) 2_646
Cd1 C1 2.722(5) 2_646
O2 Cd1 2.237(4) 2_656
O4 Cd1 2.447(4) 3_666
